data_1530779
loop_
_publ_author_name
'Sirotinkin, S.P.'
'Efremov, V.A.'
'Kovba, L.M.'
'Pokrovskii, A.N.'

_publ_section_title
;
 Crystal structure of lithium-europium double sulfate
;
_journal_name_full Kristallografiya
_journal_page_first 966
_journal_page_last 970
_journal_volume 22
_journal_year 1977
_chemical_formula_sum 'Eu Li O8 S2'
_chemical_name_systematic 'Li Eu (S O4)2'
_space_group_IT_number 34
_symmetry_space_group_name_Hall 'P 2 -2n'
_symmetry_space_group_name_H-M 'P n n 2'
_cell_angle_alpha 90
_cell_angle_beta 90
_cell_angle_gamma 90
_cell_formula_units_Z 2
_cell_length_a 7.632
_cell_length_b 7.632
_cell_length_c 5.566
_cell_volume 324.205
_citation_journal_id_ASTM KRISAJ
_cod_data_source_file Sirotinkin_KRISAJ_1977_247.cif
_cod_data_source_block Eu1Li1O8S2
_cod_original_cell_volume 324.2052
_cod_original_formula_sum 'Eu1 Li1 O8 S2'
_cod_database_code 1530779

loop_
_symmetry_equiv_pos_as_xyz
x,y,z
-x,-y,z
-x+1/2,y+1/2,z+1/2
x+1/2,-y+1/2,z+1/2

loop_
_atom_site_label
_atom_site_type_symbol
_atom_site_fract_x
_atom_site_fract_y
_atom_site_fract_z
_atom_site_occupancy
_atom_site_U_iso_or_equiv
S1 S+6 0.2867 0.2871 0.0069 1 0.0
O1 O-2 0.2973 0.1104 0.1097 1 0.0
O2 O-2 0.3112 0.4156 0.1959 1 0.0
O3 O-2 0.1103 0.2979 -0.0908 1 0.0
Li1 Li+1 0 0 0.5 1 0.0
Eu1 Eu+3 0 0 0.0154 1 0.0
O4 O-2 0.4163 0.3118 -0.1769 1 0.0
